data_7002044
loop_
_publ_author_name
'Biffis, Andrea'
'Tubaro, Cristina'
'Scattolin, Elena'
'Basato, Marino'
'Papini, Grazia'
'Santini, Carlo'
'Alvarez, Eleuterio'
'Conejero, Salvador'

_publ_section_title
;
 Trinuclear copper(I) complexes with triscarbene ligands: catalysis of
 C--N and C--C coupling reactions
;
_journal_issue 35
_journal_name_full 'Dalton Transactions'
_journal_page_first 7223
_journal_paper_doi 10.1039/b906730b
_journal_year 2009
_chemical_formula_moiety 'C24 H32 B2 Cu3 N12, F6 P'
_chemical_formula_sum 'C24 H32 B2 Cu3 F6 N12 P'
_chemical_formula_weight 845.83
_chemical_name_systematic
;
?
;
_space_group_IT_number 2
_symmetry_cell_setting triclinic
_symmetry_space_group_name_Hall '-P 1'
_symmetry_space_group_name_H-M 'P -1'
_atom_sites_solution_hydrogens geom
_atom_sites_solution_primary direct
_atom_sites_solution_secondary difmap
_audit_creation_method SHELXL-97
_cell_angle_alpha 86.910(1)
_cell_angle_beta 76.367(1)
_cell_angle_gamma 73.979(1)
_cell_formula_units_Z 4
_cell_length_a 14.1659(6)
_cell_length_b 15.2179(8)
_cell_length_c 16.9149(9)
_cell_measurement_reflns_used 9073
_cell_measurement_temperature 173(2)
_cell_measurement_theta_max 28.86
_cell_measurement_theta_min 2.48
_cell_volume 3405.8(3)
_computing_cell_refinement 'Bruker (2006). APEX 2. Version 2.1.'
_computing_data_collection 'Bruker (2006). APEX 2. Version 2.1.'
_computing_data_reduction 'Bruker (2006). APEX 2. Version 2.1.'
_computing_molecular_graphics 'XP, SHELXTL v. 6.14 (Bruker, 2003)'
_computing_publication_material 'XCIF, SHELXTL v. 6.14 (Bruker, 2003)'
_computing_structure_refinement 'XL, SHELXTL v. 6.14 (Bruker, 2003)'
_computing_structure_solution 'Bruker (2006). APEX 2. Version 2.1.'
_diffrn_ambient_temperature 173(2)
_diffrn_detector_area_resol_mean 8.26
_diffrn_measured_fraction_theta_full 0.984
_diffrn_measured_fraction_theta_max 0.984
_diffrn_measurement_device_type
;
Bruker-Nonius X8kappa APEX II CCD area detector'
;
_diffrn_measurement_method 'phi and omega scans with narrow frames'
_diffrn_radiation_monochromator graphite
_diffrn_radiation_source 'fine-focus sealed tube'
_diffrn_radiation_type MoK\a
_diffrn_radiation_wavelength 0.71073
_diffrn_reflns_av_R_equivalents 0.0306
_diffrn_reflns_av_sigmaI/netI 0.0439
_diffrn_reflns_limit_h_max 14
_diffrn_reflns_limit_h_min -20
_diffrn_reflns_limit_k_max 21
_diffrn_reflns_limit_k_min -21
_diffrn_reflns_limit_l_max 24
_diffrn_reflns_limit_l_min -24
_diffrn_reflns_number 55191
_diffrn_reflns_theta_full 30.42
_diffrn_reflns_theta_max 30.42
_diffrn_reflns_theta_min 1.77
_diffrn_standards_decay_% 0
_exptl_absorpt_coefficient_mu 1.973
_exptl_absorpt_correction_T_max 0.7735
_exptl_absorpt_correction_T_min 0.7382
_exptl_absorpt_correction_type multi-scan
_exptl_absorpt_process_details
;
SADABS, Bruker (2006). APEX 2. Version 2.1. Bruker Analytical
X-ray Solutions, Madison, Wisconsin, USA.
;
_exptl_crystal_colour yellow
_exptl_crystal_density_diffrn 1.650
_exptl_crystal_density_method 'not measured'
_exptl_crystal_description plate
_exptl_crystal_F_000 1704
_exptl_crystal_size_max 0.25
_exptl_crystal_size_mid 0.13
_exptl_crystal_size_min 0.13
_refine_diff_density_max 1.447
_refine_diff_density_min -0.956
_refine_diff_density_rms 0.201
_refine_ls_extinction_method none
_refine_ls_goodness_of_fit_ref 1.060
_refine_ls_hydrogen_treatment constr
_refine_ls_matrix_type fullcycle
_refine_ls_number_parameters 865
_refine_ls_number_reflns 20099
_refine_ls_number_restraints 0
_refine_ls_restrained_S_all 1.060
_refine_ls_R_factor_all 0.0623
_refine_ls_R_factor_gt 0.0462
_refine_ls_shift/su_max 0.001
_refine_ls_shift/su_mean 0.000
_refine_ls_structure_factor_coef Fsqd
_refine_ls_weighting_details 'calc w=1/[\s^2^(Fo^2^)+(0.1068P)^2^+18.9643P] where P=(Fo^2^+2Fc^2^)/3'
_refine_ls_weighting_scheme calc
_refine_ls_wR_factor_gt 0.1281
_refine_ls_wR_factor_ref 0.1459
_reflns_number_gt 14981
_reflns_number_total 20099
_reflns_threshold_expression >2sigma(I)
_cod_data_source_file b906730b.txt
_cod_data_source_block ea03305b
_cod_depositor_comments
;
The following automatic conversions were performed:
'_symmetry_cell_setting' value 'Triclinic' changed to 'triclinic'
according to '/home/saulius/struct/CIF-dictionaries/cif_core.dic'
dictionary named 'cif_core.dic' version 2.4.1 from 2010-06-29.

Automatic conversion script
Id: cif_fix_enum 1527 2010-12-29 10:47:43Z saulius 
;
_cod_original_sg_symbol_H-M P-1
_cod_database_code 7002044

loop_
_symmetry_equiv_pos_as_xyz
'x, y, z'
'-x, -y, -z'

loop_
_atom_site_label
_atom_site_type_symbol
_atom_site_fract_x
_atom_site_fract_y
_atom_site_fract_z
_atom_site_U_iso_or_equiv
_atom_site_adp_type
_atom_site_occupancy
_atom_site_symmetry_multiplicity
_atom_site_calc_flag
_atom_site_refinement_flags
_atom_site_disorder_assembly
_atom_site_disorder_group
Cu1 Cu 0.66266(5) 0.80526(5) 0.48416(4) 0.03064(13) Uani 1 1 d . . .
Cu2 Cu 0.79290(5) 0.64586(5) 0.42071(4) 0.03232(14) Uani 1 1 d . . .
Cu3 Cu 0.59375(5) 0.68527(4) 0.42647(4) 0.02663(13) Uani 1 1 d . . .
N1 N 0.5689(4) 0.7080(4) 0.6248(3) 0.0378(11) Uani 1 1 d . . .
N2 N 0.4726(4) 0.8409(4) 0.6055(3) 0.0387(11) Uani 1 1 d . . .
N3 N 0.7597(4) 0.6362(4) 0.5997(3) 0.0424(12) Uani 1 1 d . . .
N4 N 0.9029(4) 0.6594(4) 0.5427(4) 0.0471(13) Uani 1 1 d . . .
N5 N 0.6483(4) 0.5525(3) 0.5545(3) 0.0384(11) Uani 1 1 d . . .
N6 N 0.6338(4) 0.4881(3) 0.4477(3) 0.0396(11) Uani 1 1 d . . .
N7 N 0.7754(4) 0.8402(3) 0.3178(3) 0.0328(9) Uani 1 1 d . . .
N8 N 0.8293(4) 0.8825(3) 0.4152(3) 0.0341(10) Uani 1 1 d . . .
N9 N 0.7664(4) 0.6959(3) 0.2528(3) 0.0324(9) Uani 1 1 d . . .
N10 N 0.8333(4) 0.5523(4) 0.2677(3) 0.0411(11) Uani 1 1 d . . .
N11 N 0.6056(4) 0.8277(3) 0.3002(3) 0.0300(9) Uani 1 1 d . . .
N12 N 0.4544(4) 0.8413(3) 0.3720(3) 0.0336(9) Uani 1 1 d . . .
B1 B 0.6534(5) 0.6184(6) 0.6185(4) 0.0431(16) Uani 1 1 d . . .
H1 H 0.6437 0.5879 0.6725 0.052 Uiso 1 1 d R . .
B2 B 0.7206(5) 0.8008(5) 0.2651(4) 0.0328(12) Uani 1 1 d . . .
H2 H 0.7328 0.8291 0.2103 0.039 Uiso 1 1 d R . .
C1 C 0.5651(4) 0.7824(4) 0.5767(3) 0.0333(11) Uani 1 1 d . . .
C2 C 0.4790(5) 0.7208(6) 0.6842(4) 0.0507(17) Uani 1 1 d . . .
H2A H 0.4629 0.6792 0.7257 0.061 Uiso 1 1 d R . .
C3 C 0.4196(5) 0.8035(5) 0.6711(4) 0.0476(16) Uani 1 1 d . . .
H3 H 0.3532 0.8311 0.7016 0.057 Uiso 1 1 d R . .
C4 C 0.4353(6) 0.9320(5) 0.5766(5) 0.0492(15) Uani 1 1 d . . .
H4A H 0.4604 0.9749 0.6015 0.074 Uiso 1 1 d R . .
H4B H 0.3613 0.9499 0.5912 0.074 Uiso 1 1 d R . .
H4C H 0.4588 0.9329 0.5173 0.074 Uiso 1 1 d R . .
C5 C 0.8190(4) 0.6445(4) 0.5260(4) 0.0374(12) Uani 1 1 d . . .
C6 C 0.8055(6) 0.6476(6) 0.6606(4) 0.058(2) Uani 1 1 d . . .
H6 H 0.7782 0.6461 0.7174 0.069 Uiso 1 1 d R . .
C7 C 0.8954(6) 0.6609(7) 0.6250(5) 0.061(2) Uani 1 1 d . . .
H7 H 0.9443 0.6699 0.6516 0.073 Uiso 1 1 d R . .
C8 C 0.9920(5) 0.6643(6) 0.4807(5) 0.0590(19) Uani 1 1 d . . .
H8A H 1.0387 0.6030 0.4704 0.088 Uiso 1 1 d R . .
H8B H 1.0254 0.7049 0.4995 0.088 Uiso 1 1 d R . .
H8C H 0.9720 0.6881 0.4304 0.088 Uiso 1 1 d R . .
C9 C 0.6234(4) 0.5713(4) 0.4809(3) 0.0311(10) Uani 1 1 d . . .
C10 C 0.6741(5) 0.4570(5) 0.5632(6) 0.059(2) Uani 1 1 d . . .
H10 H 0.6945 0.4251 0.6088 0.071 Uiso 1 1 d R . .
C11 C 0.6656(5) 0.4190(4) 0.4987(6) 0.0554(19) Uani 1 1 d . . .
H11 H 0.6790 0.3554 0.4889 0.066 Uiso 1 1 d R . .
C12 C 0.6113(6) 0.4764(5) 0.3694(5) 0.0526(17) Uani 1 1 d . . .
H12A H 0.6226 0.5274 0.3339 0.079 Uiso 1 1 d R . .
H12B H 0.5408 0.4754 0.3781 0.079 Uiso 1 1 d R . .
H12C H 0.6556 0.4188 0.3438 0.079 Uiso 1 1 d R . .
C13 C 0.7580(4) 0.8452(4) 0.4005(3) 0.0291(10) Uani 1 1 d . . .
C14 C 0.8568(5) 0.8744(5) 0.2829(4) 0.0445(15) Uani 1 1 d . . .
H14 H 0.8841 0.8782 0.2263 0.053 Uiso 1 1 d R . .
C15 C 0.8903(5) 0.9011(5) 0.3429(4) 0.0467(15) Uani 1 1 d . . .
H15 H 0.9451 0.9274 0.3371 0.056 Uiso 1 1 d R . .
C16 C 0.8377(6) 0.9033(5) 0.4961(4) 0.0488(16) Uani 1 1 d . . .
H16A H 0.8063 0.9685 0.5084 0.073 Uiso 1 1 d R . .
H16B H 0.9091 0.8883 0.4977 0.073 Uiso 1 1 d R . .
H16C H 0.8033 0.8669 0.5365 0.073 Uiso 1 1 d R . .
C17 C 0.7959(4) 0.6338(4) 0.3085(3) 0.0321(10) Uani 1 1 d . . .
C18 C 0.7880(5) 0.6526(5) 0.1783(3) 0.0402(13) Uani 1 1 d . . .
H18 H 0.7755 0.6815 0.1292 0.048 Uiso 1 1 d R . .
C19 C 0.8295(5) 0.5637(6) 0.1870(4) 0.0512(18) Uani 1 1 d . . .
H19 H 0.8518 0.5176 0.1458 0.061 Uiso 1 1 d R . .
C20 C 0.8768(6) 0.4654(5) 0.3027(5) 0.0583(19) Uani 1 1 d . . .
H20A H 0.8608 0.4715 0.3621 0.087 Uiso 1 1 d R . .
H20B H 0.9502 0.4477 0.2819 0.087 Uiso 1 1 d R . .
H20C H 0.8486 0.4184 0.2876 0.087 Uiso 1 1 d R . .
C21 C 0.5516(4) 0.7897(3) 0.3627(3) 0.0261(9) Uani 1 1 d . . .
C22 C 0.5405(5) 0.9023(4) 0.2716(4) 0.0401(13) Uani 1 1 d . . .
H22 H 0.5594 0.9409 0.2283 0.048 Uiso 1 1 d R . .
C23 C 0.4469(6) 0.9100(4) 0.3161(4) 0.0458(15) Uani 1 1 d . . .
H23 H 0.3870 0.9543 0.3099 0.055 Uiso 1 1 d R . .
C24 C 0.3688(4) 0.8233(5) 0.4318(4) 0.0406(13) Uani 1 1 d . . .
H24A H 0.3934 0.7856 0.4755 0.061 Uiso 1 1 d R . .
H24B H 0.3336 0.7908 0.4053 0.061 Uiso 1 1 d R . .
H24C H 0.3223 0.8813 0.4547 0.061 Uiso 1 1 d R . .
Cu4 Cu 0.15489(5) 0.83571(4) 0.09371(4) 0.02771(13) Uani 1 1 d . . .
Cu5 Cu 0.32122(5) 0.88961(4) 0.10426(4) 0.02709(13) Uani 1 1 d . . .
Cu6 Cu 0.33305(5) 0.72232(5) 0.04405(4) 0.03300(15) Uani 1 1 d . . .
N13 N 0.1823(3) 0.7003(3) 0.2259(3) 0.0314(9) Uani 1 1 d . . .
N14 N 0.0852(4) 0.6769(4) 0.1525(3) 0.0400(11) Uani 1 1 d . . .
N15 N 0.2227(3) 0.8414(3) 0.2703(3) 0.0281(8) Uani 1 1 d . . .
N16 N 0.1943(3) 0.9867(3) 0.2522(3) 0.0290(8) Uani 1 1 d . . .
N17 N 0.3655(3) 0.7006(3) 0.2130(3) 0.0295(9) Uani 1 1 d . . .
N18 N 0.5038(4) 0.6650(3) 0.1193(3) 0.0372(10) Uani 1 1 d . . .
N19 N 0.2063(3) 0.9638(3) -0.0395(2) 0.0261(8) Uani 1 1 d . . .
N20 N 0.0862(3) 1.0267(3) 0.0618(3) 0.0302(9) Uani 1 1 d . . .
N21 N 0.3949(3) 0.8829(3) -0.0761(3) 0.0316(9) Uani 1 1 d . . .
N22 N 0.5133(3) 0.8711(4) -0.0126(3) 0.0349(10) Uani 1 1 d . . .
N23 N 0.2677(3) 0.8046(3) -0.1035(3) 0.0280(8) Uani 1 1 d . . .
N24 N 0.2385(4) 0.6722(3) -0.0770(3) 0.0413(11) Uani 1 1 d . . .
B3 B 0.2551(5) 0.7357(4) 0.2627(4) 0.0314(11) Uani 1 1 d . . .
H3A H 0.2522 0.7106 0.3189 0.038 Uiso 1 1 d R . .
B4 B 0.2925(4) 0.8962(4) -0.0999(3) 0.0288(11) Uani 1 1 d . . .
H4 H 0.2980 0.9235 -0.1553 0.035 Uiso 1 1 d R . .
C25 C 0.1404(4) 0.7341(4) 0.1627(3) 0.0309(10) Uani 1 1 d . . .
C26 C 0.1523(5) 0.6228(5) 0.2546(4) 0.0472(16) Uani 1 1 d . . .
H26 H 0.1725 0.5857 0.2979 0.057 Uiso 1 1 d R . .
C27 C 0.0899(6) 0.6093(5) 0.2105(5) 0.0516(17) Uani 1 1 d . . .
H27 H 0.0557 0.5628 0.2179 0.062 Uiso 1 1 d R . .
C28 C 0.0202(6) 0.6916(6) 0.0950(5) 0.0531(18) Uani 1 1 d . . .
H28A H -0.0462 0.7319 0.1199 0.080 Uiso 1 1 d R . .
H28B H 0.0125 0.6329 0.0806 0.080 Uiso 1 1 d R . .
H28C H 0.0506 0.7201 0.0458 0.080 Uiso 1 1 d R . .
C29 C 0.2442(4) 0.9050(3) 0.2142(3) 0.0259(9) Uani 1 1 d . . .
C30 C 0.1612(4) 0.8843(4) 0.3415(3) 0.0336(11) Uani 1 1 d . . .
H30 H 0.1358 0.8550 0.3897 0.040 Uiso 1 1 d R . .
C31 C 0.1437(4) 0.9759(4) 0.3300(3) 0.0355(11) Uani 1 1 d . . .
H31 H 0.1043 1.0229 0.3682 0.043 Uiso 1 1 d R . .
C32 C 0.1989(5) 1.0752(4) 0.2168(4) 0.0404(13) Uani 1 1 d . . .
H32A H 0.2510 1.0953 0.2342 0.061 Uiso 1 1 d R . .
H32B H 0.1334 1.1199 0.2351 0.061 Uiso 1 1 d R . .
H32C H 0.2155 1.0699 0.1574 0.061 Uiso 1 1 d R . .
C33 C 0.4017(4) 0.6950(4) 0.1311(3) 0.0306(10) Uani 1 1 d . . .
C34 C 0.4463(4) 0.6726(4) 0.2504(4) 0.0384(12) Uani 1 1 d . . .
H34 H 0.4415 0.6697 0.3074 0.046 Uiso 1 1 d R . .
C35 C 0.5312(5) 0.6506(5) 0.1929(4) 0.0442(14) Uani 1 1 d . . .
H35 H 0.5979 0.6291 0.2010 0.053 Uiso 1 1 d R . .
C36 C 0.5737(5) 0.6443(6) 0.0398(5) 0.0570(19) Uani 1 1 d . . .
H36A H 0.5772 0.5831 0.0219 0.086 Uiso 1 1 d R . .
H36B H 0.6409 0.6465 0.0439 0.086 Uiso 1 1 d R . .
H36C H 0.5499 0.6894 0.0003 0.086 Uiso 1 1 d R . .
C37 C 0.1494(4) 0.9446(3) 0.0324(3) 0.0261(9) Uani 1 1 d . . .
C38 C 0.1804(5) 1.0566(4) -0.0535(4) 0.0366(12) Uani 1 1 d . . .
H38 H 0.2106 1.0868 -0.0991 0.044 Uiso 1 1 d R . .
C39 C 0.1047(5) 1.0970(4) 0.0090(4) 0.0392(12) Uani 1 1 d . . .
H39 H 0.0708 1.1603 0.0158 0.047 Uiso 1 1 d R . .
C40 C 0.0075(5) 1.0397(5) 0.1360(4) 0.0429(14) Uani 1 1 d . . .
H40A H -0.0503 1.0217 0.1265 0.064 Uiso 1 1 d R . .
H40B H -0.0140 1.1042 0.1527 0.064 Uiso 1 1 d R . .
H40C H 0.0335 1.0020 0.1791 0.064 Uiso 1 1 d R . .
C41 C 0.4116(4) 0.8855(4) -0.0002(3) 0.0290(10) Uani 1 1 d . . .
C42 C 0.4851(4) 0.8667(5) -0.1329(4) 0.0425(14) Uani 1 1 d . . .
H42 H 0.4934 0.8619 -0.1900 0.051 Uiso 1 1 d R . .
C43 C 0.5596(5) 0.8591(5) -0.0939(4) 0.0455(15) Uani 1 1 d . . .
H43 H 0.6298 0.8476 -0.1177 0.055 Uiso 1 1 d R . .
C44 C 0.5654(5) 0.8749(5) 0.0521(4) 0.0479(15) Uani 1 1 d . . .
H44A H 0.5766 0.9356 0.0532 0.072 Uiso 1 1 d R . .
H44B H 0.6306 0.8284 0.0416 0.072 Uiso 1 1 d R . .
H44C H 0.5240 0.8635 0.1047 0.072 Uiso 1 1 d R . .
C45 C 0.2789(4) 0.7340(4) -0.0508(3) 0.0335(11) Uani 1 1 d . . .
C46 C 0.2186(4) 0.7864(4) -0.1604(3) 0.0346(11) Uani 1 1 d . . .
H46 H 0.2007 0.8254 -0.2034 0.042 Uiso 1 1 d R . .
C47 C 0.2009(5) 0.7043(5) -0.1443(4) 0.0450(14) Uani 1 1 d . . .
H47 H 0.1687 0.6743 -0.1734 0.054 Uiso 1 1 d R . .
C48 C 0.2386(8) 0.5833(5) -0.0405(5) 0.061(2) Uani 1 1 d . . .
H48A H 0.2858 0.5350 -0.0775 0.092 Uiso 1 1 d R . .
H48B H 0.1706 0.5752 -0.0305 0.092 Uiso 1 1 d R . .
H48C H 0.2594 0.5800 0.0112 0.092 Uiso 1 1 d R . .
P1 P 0.87620(12) 0.17522(12) 0.39006(9) 0.0390(3) Uani 1 1 d . . .
F1 F 0.8347(4) 0.2291(3) 0.4745(3) 0.0681(13) Uani 1 1 d . . .
F2 F 0.9188(4) 0.1164(4) 0.3083(3) 0.0701(13) Uani 1 1 d . . .
F3 F 0.9814(5) 0.1942(6) 0.3801(4) 0.112(3) Uani 1 1 d . . .
F4 F 0.7757(5) 0.1471(7) 0.4024(4) 0.133(3) Uani 1 1 d . . .
F5 F 0.9199(5) 0.0870(4) 0.4385(3) 0.0892(19) Uani 1 1 d . . .
F6 F 0.8323(9) 0.2592(5) 0.3434(4) 0.163(5) Uani 1 1 d . . .
P2 P 0.13009(12) 0.34583(11) 0.09214(9) 0.0368(3) Uani 1 1 d . . .
F7 F 0.2275(7) 0.3693(9) 0.1053(7) 0.178(5) Uani 1 1 d . . .
F8 F 0.0384(6) 0.3224(9) 0.0810(8) 0.193(6) Uani 1 1 d . . .
F9 F 0.1872(11) 0.2790(8) 0.0207(7) 0.224(8) Uani 1 1 d . . .
F10 F 0.0723(8) 0.4135(8) 0.1568(9) 0.239(8) Uani 1 1 d . . .
F11 F 0.1513(19) 0.2704(10) 0.1426(11) 0.319(12) Uani 1 1 d . . .
F12 F 0.1457(13) 0.4153(9) 0.0266(8) 0.228(7) Uani 1 1 d . . .

loop_
_atom_site_aniso_label
_atom_site_aniso_U_11
_atom_site_aniso_U_22
_atom_site_aniso_U_33
_atom_site_aniso_U_23
_atom_site_aniso_U_13
_atom_site_aniso_U_12
Cu1 0.0349(3) 0.0334(3) 0.0261(3) 0.0006(2) -0.0046(2) -0.0153(3)
Cu2 0.0295(3) 0.0372(3) 0.0305(3) 0.0033(3) -0.0081(2) -0.0089(3)
Cu3 0.0291(3) 0.0246(3) 0.0300(3) 0.0069(2) -0.0114(2) -0.0108(2)
N1 0.038(2) 0.054(3) 0.025(2) 0.007(2) -0.0054(18) -0.020(2)
N2 0.037(2) 0.044(3) 0.037(2) -0.011(2) -0.0052(19) -0.014(2)
N3 0.040(3) 0.059(3) 0.037(2) 0.019(2) -0.023(2) -0.019(2)
N4 0.035(3) 0.062(4) 0.050(3) 0.012(3) -0.019(2) -0.016(2)
N5 0.030(2) 0.038(3) 0.049(3) 0.022(2) -0.014(2) -0.0129(19)
N6 0.033(2) 0.028(2) 0.056(3) -0.002(2) -0.007(2) -0.0085(18)
N7 0.041(2) 0.036(2) 0.029(2) 0.0047(17) -0.0062(18) -0.024(2)
N8 0.038(2) 0.036(2) 0.036(2) -0.0022(19) -0.0112(19) -0.021(2)
N9 0.034(2) 0.041(2) 0.026(2) -0.0043(17) -0.0019(16) -0.0213(19)
N10 0.034(2) 0.042(3) 0.045(3) -0.014(2) 0.004(2) -0.016(2)
N11 0.039(2) 0.031(2) 0.028(2) 0.0094(16) -0.0166(17) -0.0159(18)
N12 0.033(2) 0.031(2) 0.041(2) 0.0010(18) -0.0182(19) -0.0069(18)
B1 0.041(3) 0.061(4) 0.032(3) 0.022(3) -0.015(3) -0.020(3)
B2 0.043(3) 0.041(3) 0.024(2) 0.008(2) -0.012(2) -0.025(3)
C1 0.034(3) 0.044(3) 0.027(2) 0.000(2) -0.0087(19) -0.017(2)
C2 0.048(4) 0.081(5) 0.027(3) 0.000(3) 0.001(2) -0.033(4)
C3 0.038(3) 0.070(5) 0.036(3) -0.010(3) 0.004(2) -0.024(3)
C4 0.054(4) 0.042(3) 0.055(4) -0.017(3) -0.014(3) -0.012(3)
C5 0.035(3) 0.044(3) 0.039(3) 0.012(2) -0.018(2) -0.014(2)
C6 0.057(4) 0.088(6) 0.040(3) 0.021(4) -0.028(3) -0.029(4)
C7 0.059(4) 0.093(6) 0.054(4) 0.024(4) -0.039(4) -0.039(4)
C8 0.037(3) 0.079(5) 0.065(5) 0.005(4) -0.012(3) -0.024(3)
C9 0.027(2) 0.027(2) 0.040(3) 0.011(2) -0.009(2) -0.0096(19)
C10 0.046(4) 0.042(4) 0.090(6) 0.042(4) -0.026(4) -0.012(3)
C11 0.041(3) 0.024(3) 0.097(6) 0.010(3) -0.012(4) -0.008(2)
C12 0.047(4) 0.046(4) 0.067(5) -0.015(3) -0.005(3) -0.020(3)
C13 0.031(2) 0.030(2) 0.031(2) -0.0010(19) -0.0087(19) -0.0140(19)
C14 0.051(4) 0.057(4) 0.036(3) 0.004(3) -0.003(2) -0.038(3)
C15 0.048(3) 0.061(4) 0.042(3) 0.003(3) -0.007(3) -0.036(3)
C16 0.064(4) 0.056(4) 0.042(3) -0.001(3) -0.023(3) -0.032(3)
C17 0.029(2) 0.037(3) 0.031(2) -0.006(2) 0.0008(19) -0.016(2)
C18 0.040(3) 0.061(4) 0.026(2) -0.013(2) 0.000(2) -0.028(3)
C19 0.040(3) 0.072(5) 0.046(3) -0.028(3) 0.003(3) -0.029(3)
C20 0.045(4) 0.038(3) 0.078(5) -0.009(3) 0.005(3) -0.005(3)
C21 0.029(2) 0.027(2) 0.027(2) 0.0037(17) -0.0125(18) -0.0107(18)
C22 0.059(4) 0.033(3) 0.040(3) 0.016(2) -0.031(3) -0.019(3)
C23 0.056(4) 0.031(3) 0.056(4) 0.005(3) -0.034(3) -0.005(3)
C24 0.029(3) 0.046(3) 0.045(3) -0.004(3) -0.010(2) -0.006(2)
Cu4 0.0256(3) 0.0290(3) 0.0301(3) 0.0089(2) -0.0091(2) -0.0094(2)
Cu5 0.0294(3) 0.0301(3) 0.0233(3) 0.0005(2) -0.0056(2) -0.0111(2)
Cu6 0.0378(3) 0.0286(3) 0.0310(3) -0.0015(2) -0.0151(3) 0.0000(3)
N13 0.034(2) 0.032(2) 0.033(2) 0.0114(17) -0.0128(18) -0.0160(18)
N14 0.044(3) 0.042(3) 0.047(3) 0.014(2) -0.020(2) -0.028(2)
N15 0.029(2) 0.031(2) 0.0252(19) 0.0033(16) -0.0082(16) -0.0097(16)
N16 0.030(2) 0.027(2) 0.031(2) -0.0017(16) -0.0121(17) -0.0052(16)
N17 0.033(2) 0.026(2) 0.033(2) 0.0039(16) -0.0175(17) -0.0066(16)
N18 0.031(2) 0.037(3) 0.039(2) 0.001(2) -0.0082(19) -0.0015(19)
N19 0.029(2) 0.0249(19) 0.0254(19) 0.0041(15) -0.0098(15) -0.0067(15)
N20 0.028(2) 0.029(2) 0.031(2) -0.0016(16) -0.0100(16) 0.0006(16)
N21 0.025(2) 0.043(3) 0.026(2) -0.0027(18) -0.0029(16) -0.0107(18)
N22 0.027(2) 0.046(3) 0.034(2) -0.0011(19) -0.0067(17) -0.0120(19)
N23 0.0246(19) 0.033(2) 0.0263(19) -0.0046(16) -0.0074(15) -0.0047(16)
N24 0.057(3) 0.030(2) 0.041(3) -0.003(2) -0.021(2) -0.008(2)
B3 0.034(3) 0.031(3) 0.034(3) 0.009(2) -0.015(2) -0.012(2)
B4 0.031(3) 0.034(3) 0.022(2) 0.001(2) -0.007(2) -0.009(2)
C25 0.032(2) 0.035(3) 0.031(2) 0.009(2) -0.0103(19) -0.016(2)
C26 0.057(4) 0.045(3) 0.053(4) 0.027(3) -0.026(3) -0.029(3)
C27 0.061(4) 0.048(4) 0.063(4) 0.028(3) -0.026(3) -0.038(3)
C28 0.050(4) 0.068(5) 0.059(4) 0.017(3) -0.028(3) -0.034(4)
C29 0.025(2) 0.026(2) 0.028(2) 0.0021(17) -0.0088(17) -0.0074(17)
C30 0.033(3) 0.040(3) 0.025(2) 0.000(2) -0.0067(19) -0.007(2)
C31 0.032(3) 0.040(3) 0.033(3) -0.005(2) -0.009(2) -0.005(2)
C32 0.047(3) 0.026(3) 0.048(3) 0.001(2) -0.013(3) -0.008(2)
C33 0.030(2) 0.028(2) 0.034(2) 0.0017(19) -0.012(2) -0.0053(19)
C34 0.037(3) 0.041(3) 0.041(3) 0.003(2) -0.025(2) -0.004(2)
C35 0.037(3) 0.047(3) 0.054(4) 0.008(3) -0.028(3) -0.008(3)
C36 0.038(3) 0.065(5) 0.049(4) 0.001(3) 0.000(3) 0.009(3)
C37 0.022(2) 0.030(2) 0.029(2) 0.0014(18) -0.0098(17) -0.0077(17)
C38 0.045(3) 0.027(3) 0.041(3) 0.014(2) -0.016(2) -0.012(2)
C39 0.048(3) 0.023(2) 0.049(3) 0.003(2) -0.022(3) -0.005(2)
C40 0.033(3) 0.052(4) 0.036(3) -0.007(3) -0.005(2) 0.000(2)
C41 0.028(2) 0.036(3) 0.025(2) 0.0006(19) -0.0085(18) -0.0114(19)
C42 0.032(3) 0.065(4) 0.028(3) -0.005(3) 0.001(2) -0.016(3)
C43 0.030(3) 0.074(5) 0.032(3) -0.005(3) -0.003(2) -0.017(3)
C44 0.042(3) 0.066(4) 0.045(3) 0.003(3) -0.021(3) -0.023(3)
C45 0.038(3) 0.029(2) 0.031(2) -0.0050(19) -0.010(2) -0.002(2)
C46 0.034(3) 0.042(3) 0.029(2) -0.004(2) -0.012(2) -0.008(2)
C47 0.054(4) 0.041(3) 0.047(3) -0.009(3) -0.022(3) -0.013(3)
C48 0.100(7) 0.031(3) 0.063(5) 0.003(3) -0.036(5) -0.021(4)
P1 0.0373(7) 0.0445(8) 0.0324(7) -0.0037(6) -0.0070(6) -0.0066(6)
F1 0.078(3) 0.062(3) 0.047(2) -0.015(2) -0.007(2) 0.005(2)
F2 0.082(3) 0.084(3) 0.040(2) -0.021(2) -0.008(2) -0.016(3)
F3 0.085(4) 0.156(7) 0.105(5) -0.047(5) 0.020(4) -0.078(5)
F4 0.061(4) 0.252(11) 0.101(5) -0.050(6) -0.005(3) -0.072(5)
F5 0.125(5) 0.068(3) 0.054(3) 0.005(2) -0.019(3) 0.006(3)
F6 0.275(12) 0.070(4) 0.077(4) 0.016(3) -0.039(6) 0.058(6)
P2 0.0389(7) 0.0376(7) 0.0313(7) -0.0018(6) -0.0055(6) -0.0075(6)
F7 0.102(7) 0.274(14) 0.183(10) -0.076(10) -0.011(6) -0.095(8)
F8 0.079(5) 0.276(13) 0.254(12) -0.119(11) -0.019(6) -0.089(7)
F9 0.284(15) 0.156(9) 0.191(11) -0.122(8) 0.132(10) -0.126(10)
F10 0.164(9) 0.220(11) 0.297(14) -0.212(11) 0.144(9) -0.119(8)
F11 0.58(4) 0.165(12) 0.31(2) 0.159(13) -0.30(2) -0.119(17)
F12 0.335(19) 0.165(10) 0.197(12) 0.107(10) -0.039(12) -0.126(12)

loop_
_atom_type_symbol
_atom_type_description
_atom_type_scat_dispersion_real
_atom_type_scat_dispersion_imag
_atom_type_scat_source
C C 0.0033 0.0016 'International Tables Vol C Tables 4.2.6.8 and 6.1.1.4'
H H 0.0000 0.0000 'International Tables Vol C Tables 4.2.6.8 and 6.1.1.4'
B B 0.0013 0.0007 'International Tables Vol C Tables 4.2.6.8 and 6.1.1.4'
N N 0.0061 0.0033 'International Tables Vol C Tables 4.2.6.8 and 6.1.1.4'
F F 0.0171 0.0103 'International Tables Vol C Tables 4.2.6.8 and 6.1.1.4'
P P 0.1023 0.0942 'International Tables Vol C Tables 4.2.6.8 and 6.1.1.4'
Cu Cu 0.3201 1.2651 'International Tables Vol C Tables 4.2.6.8 and 6.1.1.4'

loop_
_geom_angle_atom_site_label_1
_geom_angle_atom_site_label_2
_geom_angle_atom_site_label_3
_geom_angle
_geom_angle_site_symmetry_1
_geom_angle_site_symmetry_3
_geom_angle_publ_flag
C13 Cu1 C1 171.1(2) . . ?
C13 Cu1 Cu3 110.66(15) . . ?
C1 Cu1 Cu3 77.68(16) . . ?
C13 Cu1 Cu2 77.32(16) . . ?
C1 Cu1 Cu2 110.25(18) . . ?
Cu3 Cu1 Cu2 60.82(2) . . ?
C5 Cu2 C17 168.0(3) . . ?
C5 Cu2 Cu3 112.05(18) . . ?
C17 Cu2 Cu3 79.52(16) . . ?
C5 Cu2 Cu1 78.92(19) . . ?
C17 Cu2 Cu1 111.16(18) . . ?
Cu3 Cu2 Cu1 58.03(2) . . ?
C9 Cu3 C21 170.2(2) . . ?
C9 Cu3 Cu1 111.16(17) . . ?
C21 Cu3 Cu1 78.61(14) . . ?
C9 Cu3 Cu2 75.37(15) . . ?
C21 Cu3 Cu2 111.35(15) . . ?
Cu1 Cu3 Cu2 61.15(3) . . ?
C1 N1 C2 109.9(6) . . ?
C1 N1 B1 128.8(5) . . ?
C2 N1 B1 121.3(5) . . ?
C1 N2 C3 110.3(6) . . ?
C1 N2 C4 126.2(5) . . ?
C3 N2 C4 123.4(6) . . ?
C5 N3 C6 110.1(5) . . ?
C5 N3 B1 127.7(5) . . ?
C6 N3 B1 122.2(6) . . ?
C5 N4 C7 111.2(6) . . ?
C5 N4 C8 123.7(6) . . ?
C7 N4 C8 124.9(6) . . ?
C9 N5 C10 107.5(6) . . ?
C9 N5 B1 129.4(5) . . ?
C10 N5 B1 123.0(6) . . ?
C11 N6 C9 110.5(6) . . ?
C11 N6 C12 125.6(6) . . ?
C9 N6 C12 123.9(5) . . ?
C13 N7 C14 109.4(5) . . ?
C13 N7 B2 128.9(4) . . ?
C14 N7 B2 121.6(5) . . ?
C13 N8 C15 110.8(5) . . ?
C13 N8 C16 124.5(5) . . ?
C15 N8 C16 124.7(5) . . ?
C17 N9 C18 109.4(5) . . ?
C17 N9 B2 127.6(4) . . ?
C18 N9 B2 123.0(5) . . ?
C17 N10 C19 110.8(6) . . ?
C17 N10 C20 125.1(6) . . ?
C19 N10 C20 124.1(6) . . ?
C21 N11 C22 109.1(5) . . ?
C21 N11 B2 128.6(4) . . ?
C22 N11 B2 122.3(5) . . ?
C21 N12 C23 111.1(5) . . ?
C21 N12 C24 124.2(5) . . ?
C23 N12 C24 124.7(5) . . ?
N1 B1 N5 111.6(5) . . ?
N1 B1 N3 111.7(6) . . ?
N5 B1 N3 110.3(6) . . ?
N1 B1 H1 107.6 . . ?
N5 B1 H1 107.6 . . ?
N3 B1 H1 107.7 . . ?
N11 B2 N7 111.3(5) . . ?
N11 B2 N9 112.8(4) . . ?
N7 B2 N9 111.0(5) . . ?
N11 B2 H2 107.2 . . ?
N7 B2 H2 107.1 . . ?
N9 B2 H2 107.1 . . ?
N1 C1 N2 105.6(5) . . ?
N1 C1 Cu1 129.8(4) . . ?
N2 C1 Cu1 124.5(4) . . ?
C3 C2 N1 106.7(6) . . ?
C3 C2 H2A 126.7 . . ?
N1 C2 H2A 126.6 . . ?
C2 C3 N2 107.5(6) . . ?
C2 C3 H3 126.3 . . ?
N2 C3 H3 126.2 . . ?
N2 C4 H4A 109.5 . . ?
N2 C4 H4B 109.5 . . ?
H4A C4 H4B 109.5 . . ?
N2 C4 H4C 109.5 . . ?
H4A C4 H4C 109.5 . . ?
H4B C4 H4C 109.5 . . ?
N3 C5 N4 104.6(5) . . ?
N3 C5 Cu2 129.8(4) . . ?
N4 C5 Cu2 125.4(5) . . ?
C7 C6 N3 107.8(6) . . ?
C7 C6 H6 126.1 . . ?
N3 C6 H6 126.1 . . ?
C6 C7 N4 106.3(6) . . ?
C6 C7 H7 126.8 . . ?
N4 C7 H7 126.9 . . ?
N4 C8 H8A 109.4 . . ?
N4 C8 H8B 109.5 . . ?
H8A C8 H8B 109.5 . . ?
N4 C8 H8C 109.4 . . ?
H8A C8 H8C 109.5 . . ?
H8B C8 H8C 109.5 . . ?
N5 C9 N6 105.4(5) . . ?
N5 C9 Cu3 129.5(4) . . ?
N6 C9 Cu3 124.8(4) . . ?
C11 C10 N5 109.3(6) . . ?
C11 C10 H10 125.3 . . ?
N5 C10 H10 125.4 . . ?
C10 C11 N6 107.2(6) . . ?
C10 C11 H11 126.4 . . ?
N6 C11 H11 126.4 . . ?
N6 C12 H12A 109.4 . . ?
N6 C12 H12B 109.4 . . ?
H12A C12 H12B 109.5 . . ?
N6 C12 H12C 109.5 . . ?
H12A C12 H12C 109.5 . . ?
H12B C12 H12C 109.5 . . ?
N8 C13 N7 105.2(4) . . ?
N8 C13 Cu1 123.7(4) . . ?
N7 C13 Cu1 131.1(4) . . ?
C15 C14 N7 108.3(5) . . ?
C15 C14 H14 125.9 . . ?
N7 C14 H14 125.9 . . ?
C14 C15 N8 106.4(5) . . ?
C14 C15 H15 126.8 . . ?
N8 C15 H15 126.8 . . ?
N8 C16 H16A 109.5 . . ?
N8 C16 H16B 109.5 . . ?
H16A C16 H16B 109.5 . . ?
N8 C16 H16C 109.5 . . ?
H16A C16 H16C 109.5 . . ?
H16B C16 H16C 109.5 . . ?
N9 C17 N10 105.2(5) . . ?
N9 C17 Cu2 131.9(4) . . ?
N10 C17 Cu2 122.9(5) . . ?
C19 C18 N9 108.6(6) . . ?
C19 C18 H18 125.7 . . ?
N9 C18 H18 125.7 . . ?
C18 C19 N10 106.0(5) . . ?
C18 C19 H19 127.0 . . ?
N10 C19 H19 127.0 . . ?
N10 C20 H20A 109.5 . . ?
N10 C20 H20B 109.4 . . ?
H20A C20 H20B 109.5 . . ?
N10 C20 H20C 109.5 . . ?
H20A C20 H20C 109.5 . . ?
H20B C20 H20C 109.5 . . ?
N11 C21 N12 105.3(4) . . ?
N11 C21 Cu3 130.3(4) . . ?
N12 C21 Cu3 124.3(4) . . ?
C23 C22 N11 108.0(5) . . ?
C23 C22 H22 126.0 . . ?
N11 C22 H22 126.0 . . ?
C22 C23 N12 106.5(5) . . ?
C22 C23 H23 126.8 . . ?
N12 C23 H23 126.8 . . ?
N12 C24 H24A 109.5 . . ?
N12 C24 H24B 109.5 . . ?
H24A C24 H24B 109.5 . . ?
N12 C24 H24C 109.5 . . ?
H24A C24 H24C 109.5 . . ?
H24B C24 H24C 109.5 . . ?
C37 Cu4 C25 171.7(2) . . ?
C37 Cu4 Cu6 108.52(15) . . ?
C25 Cu4 Cu6 79.77(17) . . ?
C37 Cu4 Cu5 73.95(14) . . ?
C25 Cu4 Cu5 111.44(16) . . ?
Cu6 Cu4 Cu5 61.51(2) . . ?
C29 Cu5 C41 170.4(2) . . ?
C29 Cu5 Cu6 110.42(15) . . ?
C41 Cu5 Cu6 77.46(16) . . ?
C29 Cu5 Cu4 78.21(14) . . ?
C41 Cu5 Cu4 111.13(15) . . ?
Cu6 Cu5 Cu4 56.79(2) . . ?
C45 Cu6 C33 171.5(2) . . ?
C45 Cu6 Cu4 77.67(17) . . ?
C33 Cu6 Cu4 110.49(16) . . ?
C45 Cu6 Cu5 111.57(17) . . ?
C33 Cu6 Cu5 75.29(16) . . ?
Cu4 Cu6 Cu5 61.70(2) . . ?
C25 N13 C26 109.3(5) . . ?
C25 N13 B3 128.6(4) . . ?
C26 N13 B3 122.1(5) . . ?
C25 N14 C27 110.5(5) . . ?
C25 N14 C28 124.5(5) . . ?
C27 N14 C28 124.6(5) . . ?
C29 N15 C30 109.9(4) . . ?
C29 N15 B3 129.5(4) . . ?
C30 N15 B3 120.5(4) . . ?
C29 N16 C31 111.7(4) . . ?
C29 N16 C32 124.5(5) . . ?
C31 N16 C32 123.7(5) . . ?
C33 N17 C34 108.8(5) . . ?
C33 N17 B3 129.3(4) . . ?
C34 N17 B3 121.9(5) . . ?
C33 N18 C35 110.5(5) . . ?
C33 N18 C36 124.4(5) . . ?
C35 N18 C36 124.9(5) . . ?
C37 N19 C38 110.4(5) . . ?
C37 N19 B4 128.1(4) . . ?
C38 N19 B4 121.5(4) . . ?
C37 N20 C39 110.7(5) . . ?
C37 N20 C40 125.0(5) . . ?
C39 N20 C40 124.3(5) . . ?
C41 N21 C42 109.6(5) . . ?
C41 N21 B4 128.0(4) . . ?
C42 N21 B4 122.3(5) . . ?
C41 N22 C43 111.3(5) . . ?
C41 N22 C44 124.1(5) . . ?
C43 N22 C44 124.5(5) . . ?
C45 N23 C46 109.0(5) . . ?
C45 N23 B4 128.2(4) . . ?
C46 N23 B4 122.5(4) . . ?
C45 N24 C47 110.7(5) . . ?
C45 N24 C48 124.5(5) . . ?
C47 N24 C48 124.8(6) . . ?
N13 B3 N15 111.6(4) . . ?
N13 B3 N17 111.1(5) . . ?
N15 B3 N17 111.0(4) . . ?
N13 B3 H3A 107.6 . . ?
N15 B3 H3A 107.6 . . ?
N17 B3 H3A 107.6 . . ?
N23 B4 N21 111.6(4) . . ?
N23 B4 N19 110.6(4) . . ?
N21 B4 N19 110.4(4) . . ?
N23 B4 H4 108.0 . . ?
N21 B4 H4 108.1 . . ?
N19 B4 H4 108.0 . . ?
N13 C25 N14 105.7(4) . . ?
N13 C25 Cu4 130.6(4) . . ?
N14 C25 Cu4 123.6(4) . . ?
C27 C26 N13 108.2(5) . . ?
C27 C26 H26 125.9 . . ?
N13 C26 H26 125.9 . . ?
C26 C27 N14 106.2(5) . . ?
C26 C27 H27 126.9 . . ?
N14 C27 H27 126.9 . . ?
N14 C28 H28A 109.5 . . ?
N14 C28 H28B 109.5 . . ?
H28A C28 H28B 109.5 . . ?
N14 C28 H28C 109.4 . . ?
H28A C28 H28C 109.5 . . ?
H28B C28 H28C 109.5 . . ?
N16 C29 N15 104.7(4) . . ?
N16 C29 Cu5 125.2(4) . . ?
N15 C29 Cu5 130.1(4) . . ?
C31 C30 N15 107.5(5) . . ?
C31 C30 H30 126.3 . . ?
N15 C30 H30 126.2 . . ?
C30 C31 N16 106.2(5) . . ?
C30 C31 H31 126.9 . . ?
N16 C31 H31 126.9 . . ?
N16 C32 H32A 109.5 . . ?
N16 C32 H32B 109.4 . . ?
H32A C32 H32B 109.5 . . ?
N16 C32 H32C 109.5 . . ?
H32A C32 H32C 109.5 . . ?
H32B C32 H32C 109.5 . . ?
N17 C33 N18 105.6(4) . . ?
N17 C33 Cu6 130.8(4) . . ?
N18 C33 Cu6 123.6(4) . . ?
C35 C34 N17 108.4(5) . . ?
C35 C34 H34 125.8 . . ?
N17 C34 H34 125.8 . . ?
C34 C35 N18 106.7(5) . . ?
C34 C35 H35 126.7 . . ?
N18 C35 H35 126.7 . . ?
N18 C36 H36A 109.5 . . ?
N18 C36 H36B 109.5 . . ?
H36A C36 H36B 109.5 . . ?
N18 C36 H36C 109.5 . . ?
H36A C36 H36C 109.5 . . ?
H36B C36 H36C 109.5 . . ?
N19 C37 N20 105.0(4) . . ?
N19 C37 Cu4 132.5(4) . . ?
N20 C37 Cu4 122.1(4) . . ?
C39 C38 N19 107.8(5) . . ?
C39 C38 H38 126.1 . . ?
N19 C38 H38 126.1 . . ?
C38 C39 N20 106.0(5) . . ?
C38 C39 H39 127.0 . . ?
N20 C39 H39 127.0 . . ?
N20 C40 H40A 109.5 . . ?
N20 C40 H40B 109.5 . . ?
H40A C40 H40B 109.5 . . ?
N20 C40 H40C 109.5 . . ?
H40A C40 H40C 109.5 . . ?
H40B C40 H40C 109.5 . . ?
N22 C41 N21 104.8(4) . . ?
N22 C41 Cu5 124.7(4) . . ?
N21 C41 Cu5 129.9(4) . . ?
C43 C42 N21 108.5(5) . . ?
C43 C42 H42 125.7 . . ?
N21 C42 H42 125.8 . . ?
C42 C43 N22 105.8(5) . . ?
C42 C43 H43 127.1 . . ?
N22 C43 H43 127.1 . . ?
N22 C44 H44A 109.4 . . ?
N22 C44 H44B 109.5 . . ?
H44A C44 H44B 109.5 . . ?
N22 C44 H44C 109.5 . . ?
H44A C44 H44C 109.5 . . ?
H44B C44 H44C 109.5 . . ?
N23 C45 N24 105.5(5) . . ?
N23 C45 Cu6 128.8(4) . . ?
N24 C45 Cu6 125.6(4) . . ?
C47 C46 N23 108.5(5) . . ?
C47 C46 H46 125.8 . . ?
N23 C46 H46 125.7 . . ?
C46 C47 N24 106.3(5) . . ?
C46 C47 H47 126.8 . . ?
N24 C47 H47 126.9 . . ?
N24 C48 H48A 109.5 . . ?
N24 C48 H48B 109.4 . . ?
H48A C48 H48B 109.5 . . ?
N24 C48 H48C 109.5 . . ?
H48A C48 H48C 109.5 . . ?
H48B C48 H48C 109.5 . . ?
F6 P1 F4 89.7(6) . . ?
F6 P1 F3 95.4(6) . . ?
F4 P1 F3 174.7(5) . . ?
F6 P1 F5 178.8(6) . . ?
F4 P1 F5 89.0(5) . . ?
F3 P1 F5 85.8(4) . . ?
F6 P1 F1 92.3(3) . . ?
F4 P1 F1 90.0(4) . . ?
F3 P1 F1 91.1(3) . . ?
F5 P1 F1 88.0(3) . . ?
F6 P1 F2 90.7(4) . . ?
F4 P1 F2 89.3(4) . . ?
F3 P1 F2 89.3(3) . . ?
F5 P1 F2 89.1(3) . . ?
F1 P1 F2 177.0(3) . . ?
F11 P2 F10 97.2(11) . . ?
F11 P2 F8 91.1(10) . . ?
F10 P2 F8 93.4(6) . . ?
F11 P2 F12 160.3(13) . . ?
F10 P2 F12 95.4(9) . . ?
F8 P2 F12 103.2(9) . . ?
F11 P2 F9 86.2(10) . . ?
F10 P2 F9 176.4(10) . . ?
F8 P2 F9 85.2(7) . . ?
F12 P2 F9 81.7(8) . . ?
F11 P2 F7 87.8(10) . . ?
F10 P2 F7 86.6(6) . . ?
F8 P2 F7 178.9(8) . . ?
F12 P2 F7 77.9(8) . . ?
F9 P2 F7 95.0(7) . . ?

loop_
_geom_bond_atom_site_label_1
_geom_bond_atom_site_label_2
_geom_bond_distance
_geom_bond_site_symmetry_2
_geom_bond_publ_flag
Cu1 C13 1.912(5) . ?
Cu1 C1 1.915(5) . ?
Cu1 Cu3 2.6199(9) . ?
Cu1 Cu2 2.7049(10) . ?
Cu2 C5 1.901(6) . ?
Cu2 C17 1.905(5) . ?
Cu2 Cu3 2.6965(9) . ?
Cu3 C9 1.908(5) . ?
Cu3 C21 1.908(5) . ?
N1 C1 1.355(7) . ?
N1 C2 1.397(8) . ?
N1 B1 1.535(10) . ?
N2 C1 1.360(8) . ?
N2 C3 1.376(8) . ?
N2 C4 1.443(9) . ?
N3 C5 1.350(8) . ?
N3 C6 1.382(8) . ?
N3 B1 1.558(9) . ?
N4 C5 1.362(7) . ?
N4 C7 1.372(9) . ?
N4 C8 1.456(9) . ?
N5 C9 1.366(7) . ?
N5 C10 1.406(8) . ?
N5 B1 1.543(10) . ?
N6 C11 1.369(9) . ?
N6 C9 1.370(7) . ?
N6 C12 1.463(9) . ?
N7 C13 1.364(7) . ?
N7 C14 1.388(7) . ?
N7 B2 1.548(7) . ?
N8 C13 1.363(6) . ?
N8 C15 1.386(8) . ?
N8 C16 1.459(7) . ?
N9 C17 1.352(8) . ?
N9 C18 1.382(7) . ?
N9 B2 1.553(8) . ?
N10 C17 1.361(7) . ?
N10 C19 1.379(9) . ?
N10 C20 1.455(10) . ?
N11 C21 1.354(6) . ?
N11 C22 1.394(7) . ?
N11 B2 1.542(8) . ?
N12 C21 1.361(7) . ?
N12 C23 1.370(8) . ?
N12 C24 1.465(8) . ?
B1 H1 1.0000 . ?
B2 H2 1.0000 . ?
C2 C3 1.348(11) . ?
C2 H2A 0.9500 . ?
C3 H3 0.9500 . ?
C4 H4A 0.9800 . ?
C4 H4B 0.9800 . ?
C4 H4C 0.9800 . ?
C6 C7 1.339(11) . ?
C6 H6 0.9500 . ?
C7 H7 0.9500 . ?
C8 H8A 0.9800 . ?
C8 H8B 0.9800 . ?
C8 H8C 0.9800 . ?
C10 C11 1.308(13) . ?
C10 H10 0.9500 . ?
C11 H11 0.9500 . ?
C12 H12A 0.9800 . ?
C12 H12B 0.9800 . ?
C12 H12C 0.9800 . ?
C14 C15 1.341(9) . ?
C14 H14 0.9500 . ?
C15 H15 0.9500 . ?
C16 H16A 0.9800 . ?
C16 H16B 0.9800 . ?
C16 H16C 0.9800 . ?
C18 C19 1.333(11) . ?
C18 H18 0.9500 . ?
C19 H19 0.9500 . ?
C20 H20A 0.9800 . ?
C20 H20B 0.9800 . ?
C20 H20C 0.9800 . ?
C22 C23 1.339(10) . ?
C22 H22 0.9500 . ?
C23 H23 0.9500 . ?
C24 H24A 0.9800 . ?
C24 H24B 0.9800 . ?
C24 H24C 0.9800 . ?
Cu4 C37 1.900(5) . ?
Cu4 C25 1.914(5) . ?
Cu4 Cu6 2.6088(9) . ?
Cu4 Cu5 2.7455(9) . ?
Cu5 C29 1.911(5) . ?
Cu5 C41 1.915(5) . ?
Cu5 Cu6 2.7404(9) . ?
Cu6 C45 1.916(5) . ?
Cu6 C33 1.916(5) . ?
N13 C25 1.353(7) . ?
N13 C26 1.387(7) . ?
N13 B3 1.546(7) . ?
N14 C25 1.362(7) . ?
N14 C27 1.381(8) . ?
N14 C28 1.460(8) . ?
N15 C29 1.363(6) . ?
N15 C30 1.383(7) . ?
N15 B3 1.549(8) . ?
N16 C29 1.359(6) . ?
N16 C31 1.366(7) . ?
N16 C32 1.455(7) . ?
N17 C33 1.358(7) . ?
N17 C34 1.391(6) . ?
N17 B3 1.551(8) . ?
N18 C33 1.359(7) . ?
N18 C35 1.378(8) . ?
N18 C36 1.461(8) . ?
N19 C37 1.359(6) . ?
N19 C38 1.381(7) . ?
N19 B4 1.558(7) . ?
N20 C37 1.360(7) . ?
N20 C39 1.396(7) . ?
N20 C40 1.451(7) . ?
N21 C41 1.364(6) . ?
N21 C42 1.374(7) . ?
N21 B4 1.553(7) . ?
N22 C41 1.362(7) . ?
N22 C43 1.375(7) . ?
N22 C44 1.468(7) . ?
N23 C45 1.357(7) . ?
N23 C46 1.392(6) . ?
N23 B4 1.536(7) . ?
N24 C45 1.368(8) . ?
N24 C47 1.378(8) . ?
N24 C48 1.456(8) . ?
B3 H3A 1.0000 . ?
B4 H4 1.0000 . ?
C26 C27 1.345(9) . ?
C26 H26 0.9500 . ?
C27 H27 0.9500 . ?
C28 H28A 0.9800 . ?
C28 H28B 0.9800 . ?
C28 H28C 0.9800 . ?
C30 C31 1.359(8) . ?
C30 H30 0.9500 . ?
C31 H31 0.9500 . ?
C32 H32A 0.9800 . ?
C32 H32B 0.9800 . ?
C32 H32C 0.9800 . ?
C34 C35 1.329(9) . ?
C34 H34 0.9500 . ?
C35 H35 0.9500 . ?
C36 H36A 0.9800 . ?
C36 H36B 0.9800 . ?
C36 H36C 0.9800 . ?
C38 C39 1.349(9) . ?
C38 H38 0.9500 . ?
C39 H39 0.9500 . ?
C40 H40A 0.9800 . ?
C40 H40B 0.9800 . ?
C40 H40C 0.9800 . ?
C42 C43 1.348(9) . ?
C42 H42 0.9500 . ?
C43 H43 0.9500 . ?
C44 H44A 0.9800 . ?
C44 H44B 0.9800 . ?
C44 H44C 0.9800 . ?
C46 C47 1.343(9) . ?
C46 H46 0.9500 . ?
C47 H47 0.9500 . ?
C48 H48A 0.9800 . ?
C48 H48B 0.9800 . ?
C48 H48C 0.9800 . ?
P1 F6 1.525(6) . ?
P1 F4 1.563(6) . ?
P1 F3 1.565(6) . ?
P1 F5 1.587(5) . ?
P1 F1 1.588(5) . ?
P1 F2 1.588(4) . ?
P2 F11 1.401(9) . ?
P2 F10 1.470(7) . ?
P2 F8 1.493(7) . ?
P2 F12 1.511(9) . ?
P2 F9 1.539(8) . ?
P2 F7 1.583(8) . ?

loop_
_geom_torsion_atom_site_label_1
_geom_torsion_atom_site_label_2
_geom_torsion_atom_site_label_3
_geom_torsion_atom_site_label_4
_geom_torsion
_geom_torsion_site_symmetry_1
_geom_torsion_site_symmetry_2
_geom_torsion_site_symmetry_3
_geom_torsion_site_symmetry_4
_geom_torsion_publ_flag
C13 Cu1 Cu2 C5 112.4(2) . . . . ?
C1 Cu1 Cu2 C5 -62.8(2) . . . . ?
Cu3 Cu1 Cu2 C5 -124.98(18) . . . . ?
C13 Cu1 Cu2 C17 -60.8(2) . . . . ?
C1 Cu1 Cu2 C17 124.1(2) . . . . ?
Cu3 Cu1 Cu2 C17 61.86(16) . . . . ?
C13 Cu1 Cu2 Cu3 -122.67(16) . . . . ?
C1 Cu1 Cu2 Cu3 62.20(17) . . . . ?
C13 Cu1 Cu3 C9 119.9(2) . . . . ?
C1 Cu1 Cu3 C9 -63.3(3) . . . . ?
Cu2 Cu1 Cu3 C9 58.50(18) . . . . ?
C13 Cu1 Cu3 C21 -61.0(2) . . . . ?
C1 Cu1 Cu3 C21 115.8(2) . . . . ?
Cu2 Cu1 Cu3 C21 -122.34(16) . . . . ?
C13 Cu1 Cu3 Cu2 61.37(17) . . . . ?
C1 Cu1 Cu3 Cu2 -121.84(18) . . . . ?
C5 Cu2 Cu3 C9 -64.6(3) . . . . ?
C17 Cu2 Cu3 C9 112.0(3) . . . . ?
Cu1 Cu2 Cu3 C9 -124.74(19) . . . . ?
C5 Cu2 Cu3 C21 123.0(3) . . . . ?
C17 Cu2 Cu3 C21 -60.5(2) . . . . ?
Cu1 Cu2 Cu3 C21 62.78(16) . . . . ?
C5 Cu2 Cu3 Cu1 60.2(2) . . . . ?
C17 Cu2 Cu3 Cu1 -123.25(17) . . . . ?
C1 N1 B1 N5 -81.3(7) . . . . ?
C2 N1 B1 N5 96.3(6) . . . . ?
C1 N1 B1 N3 42.8(8) . . . . ?
C2 N1 B1 N3 -139.7(6) . . . . ?
C9 N5 B1 N1 37.4(8) . . . . ?
C10 N5 B1 N1 -145.1(6) . . . . ?
C9 N5 B1 N3 -87.5(7) . . . . ?
C10 N5 B1 N3 90.0(7) . . . . ?
C5 N3 B1 N1 -87.8(8) . . . . ?
C6 N3 B1 N1 90.8(7) . . . . ?
C5 N3 B1 N5 37.0(9) . . . . ?
C6 N3 B1 N5 -144.4(7) . . . . ?
C21 N11 B2 N7 -80.0(7) . . . . ?
C22 N11 B2 N7 96.7(6) . . . . ?
C21 N11 B2 N9 45.5(7) . . . . ?
C22 N11 B2 N9 -137.8(5) . . . . ?
C13 N7 B2 N11 41.4(8) . . . . ?
C14 N7 B2 N11 -141.1(6) . . . . ?
C13 N7 B2 N9 -85.1(7) . . . . ?
C14 N7 B2 N9 92.4(6) . . . . ?
C17 N9 B2 N11 -84.6(6) . . . . ?
C18 N9 B2 N11 99.0(6) . . . . ?
C17 N9 B2 N7 41.1(7) . . . . ?
C18 N9 B2 N7 -135.3(5) . . . . ?
C2 N1 C1 N2 -0.6(6) . . . . ?
B1 N1 C1 N2 177.1(6) . . . . ?
C2 N1 C1 Cu1 -178.6(4) . . . . ?
B1 N1 C1 Cu1 -0.8(9) . . . . ?
C3 N2 C1 N1 0.2(6) . . . . ?
C4 N2 C1 N1 176.5(5) . . . . ?
C3 N2 C1 Cu1 178.3(4) . . . . ?
C4 N2 C1 Cu1 -5.4(8) . . . . ?
Cu3 Cu1 C1 N1 72.7(5) . . . . ?
Cu2 Cu1 C1 N1 20.5(5) . . . . ?
Cu3 Cu1 C1 N2 -104.9(5) . . . . ?
Cu2 Cu1 C1 N2 -157.2(4) . . . . ?
C1 N1 C2 C3 0.8(7) . . . . ?
B1 N1 C2 C3 -177.2(6) . . . . ?
N1 C2 C3 N2 -0.6(7) . . . . ?
C1 N2 C3 C2 0.2(7) . . . . ?
C4 N2 C3 C2 -176.1(6) . . . . ?
C6 N3 C5 N4 1.2(8) . . . . ?
B1 N3 C5 N4 179.9(6) . . . . ?
C6 N3 C5 Cu2 -174.2(6) . . . . ?
B1 N3 C5 Cu2 4.5(10) . . . . ?
C7 N4 C5 N3 -0.4(8) . . . . ?
C8 N4 C5 N3 174.2(7) . . . . ?
C7 N4 C5 Cu2 175.2(6) . . . . ?
C8 N4 C5 Cu2 -10.2(10) . . . . ?
C17 Cu2 C5 N3 -144.3(10) . . . . ?
Cu3 Cu2 C5 N3 19.4(7) . . . . ?
Cu1 Cu2 C5 N3 68.0(6) . . . . ?
C17 Cu2 C5 N4 41.2(15) . . . . ?
Cu3 Cu2 C5 N4 -155.2(5) . . . . ?
Cu1 Cu2 C5 N4 -106.6(6) . . . . ?
C5 N3 C6 C7 -1.5(10) . . . . ?
B1 N3 C6 C7 179.6(7) . . . . ?
N3 C6 C7 N4 1.2(10) . . . . ?
C5 N4 C7 C6 -0.5(10) . . . . ?
C8 N4 C7 C6 -175.0(8) . . . . ?
C10 N5 C9 N6 0.5(6) . . . . ?
B1 N5 C9 N6 178.3(5) . . . . ?
C10 N5 C9 Cu3 -173.5(5) . . . . ?
B1 N5 C9 Cu3 4.3(9) . . . . ?
C11 N6 C9 N5 -0.8(6) . . . . ?
C12 N6 C9 N5 177.9(5) . . . . ?
C11 N6 C9 Cu3 173.5(4) . . . . ?
C12 N6 C9 Cu3 -7.8(8) . . . . ?
Cu1 Cu3 C9 N5 19.2(5) . . . . ?
Cu2 Cu3 C9 N5 69.8(5) . . . . ?
Cu1 Cu3 C9 N6 -153.6(4) . . . . ?
Cu2 Cu3 C9 N6 -103.1(5) . . . . ?
C9 N5 C10 C11 0.0(8) . . . . ?
B1 N5 C10 C11 -177.9(6) . . . . ?
N5 C10 C11 N6 -0.5(8) . . . . ?
C9 N6 C11 C10 0.8(8) . . . . ?
C12 N6 C11 C10 -177.9(6) . . . . ?
C15 N8 C13 N7 0.2(7) . . . . ?
C16 N8 C13 N7 178.1(6) . . . . ?
C15 N8 C13 Cu1 177.3(5) . . . . ?
C16 N8 C13 Cu1 -4.8(8) . . . . ?
C14 N7 C13 N8 0.0(7) . . . . ?
B2 N7 C13 N8 177.8(6) . . . . ?
C14 N7 C13 Cu1 -176.8(5) . . . . ?
B2 N7 C13 Cu1 0.9(9) . . . . ?
Cu3 Cu1 C13 N8 -157.9(4) . . . . ?
Cu2 Cu1 C13 N8 -106.1(5) . . . . ?
Cu3 Cu1 C13 N7 18.4(6) . . . . ?
Cu2 Cu1 C13 N7 70.2(5) . . . . ?
C13 N7 C14 C15 -0.3(8) . . . . ?
B2 N7 C14 C15 -178.2(6) . . . . ?
N7 C14 C15 N8 0.4(8) . . . . ?
C13 N8 C15 C14 -0.4(8) . . . . ?
C16 N8 C15 C14 -178.3(7) . . . . ?
C18 N9 C17 N10 -1.5(6) . . . . ?
B2 N9 C17 N10 -178.2(5) . . . . ?
C18 N9 C17 Cu2 177.9(4) . . . . ?
B2 N9 C17 Cu2 1.1(8) . . . . ?
C19 N10 C17 N9 1.5(6) . . . . ?
C20 N10 C17 N9 178.3(6) . . . . ?
C19 N10 C17 Cu2 -177.9(4) . . . . ?
C20 N10 C17 Cu2 -1.2(8) . . . . ?
C5 Cu2 C17 N9 -127.4(11) . . . . ?
Cu3 Cu2 C17 N9 68.0(5) . . . . ?
Cu1 Cu2 C17 N9 18.5(5) . . . . ?
C5 Cu2 C17 N10 51.9(14) . . . . ?
Cu3 Cu2 C17 N10 -112.7(4) . . . . ?
Cu1 Cu2 C17 N10 -162.2(4) . . . . ?
C17 N9 C18 C19 1.0(6) . . . . ?
B2 N9 C18 C19 177.9(5) . . . . ?
N9 C18 C19 N10 0.0(7) . . . . ?
C17 N10 C19 C18 -1.0(7) . . . . ?
C20 N10 C19 C18 -177.7(6) . . . . ?
C22 N11 C21 N12 -0.2(6) . . . . ?
B2 N11 C21 N12 176.9(5) . . . . ?
C22 N11 C21 Cu3 178.4(4) . . . . ?
B2 N11 C21 Cu3 -4.5(8) . . . . ?
C23 N12 C21 N11 0.5(6) . . . . ?
C24 N12 C21 N11 178.3(5) . . . . ?
C23 N12 C21 Cu3 -178.2(4) . . . . ?
C24 N12 C21 Cu3 -0.4(7) . . . . ?
Cu1 Cu3 C21 N11 74.3(5) . . . . ?
Cu2 Cu3 C21 N11 21.7(5) . . . . ?
Cu1 Cu3 C21 N12 -107.3(4) . . . . ?
Cu2 Cu3 C21 N12 -159.9(4) . . . . ?
C21 N11 C22 C23 -0.2(7) . . . . ?
B2 N11 C22 C23 -177.5(5) . . . . ?
N11 C22 C23 N12 0.6(7) . . . . ?
C21 N12 C23 C22 -0.7(7) . . . . ?
C24 N12 C23 C22 -178.4(5) . . . . ?
C37 Cu4 Cu5 C29 113.6(2) . . . . ?
C25 Cu4 Cu5 C29 -59.7(2) . . . . ?
Cu6 Cu4 Cu5 C29 -124.23(15) . . . . ?
C37 Cu4 Cu5 C41 -64.2(2) . . . . ?
C25 Cu4 Cu5 C41 122.4(3) . . . . ?
Cu6 Cu4 Cu5 C41 57.92(18) . . . . ?
C37 Cu4 Cu5 Cu6 -122.16(16) . . . . ?
C25 Cu4 Cu5 Cu6 64.52(19) . . . . ?
C37 Cu4 Cu6 C45 -63.9(2) . . . . ?
C25 Cu4 Cu6 C45 115.6(2) . . . . ?
Cu5 Cu4 Cu6 C45 -123.03(18) . . . . ?
C37 Cu4 Cu6 C33 118.5(2) . . . . ?
C25 Cu4 Cu6 C33 -62.0(2) . . . . ?
Cu5 Cu4 Cu6 C33 59.40(17) . . . . ?
C37 Cu4 Cu6 Cu5 59.10(15) . . . . ?
C25 Cu4 Cu6 Cu5 -121.37(16) . . . . ?
C29 Cu5 Cu6 C45 121.5(2) . . . . ?
C41 Cu5 Cu6 C45 -64.2(2) . . . . ?
Cu4 Cu5 Cu6 C45 61.73(19) . . . . ?
C29 Cu5 Cu6 C33 -63.8(2) . . . . ?
C41 Cu5 Cu6 C33 110.5(2) . . . . ?
Cu4 Cu5 Cu6 C33 -123.53(17) . . . . ?
C29 Cu5 Cu6 Cu4 59.72(15) . . . . ?
C41 Cu5 Cu6 Cu4 -125.94(16) . . . . ?
C25 N13 B3 N15 42.3(8) . . . . ?
C26 N13 B3 N15 -139.5(6) . . . . ?
C25 N13 B3 N17 -82.2(7) . . . . ?
C26 N13 B3 N17 96.0(7) . . . . ?
C29 N15 B3 N13 -85.8(6) . . . . ?
C30 N15 B3 N13 92.8(6) . . . . ?
C29 N15 B3 N17 38.8(7) . . . . ?
C30 N15 B3 N17 -142.6(5) . . . . ?
C33 N17 B3 N13 42.8(7) . . . . ?
C34 N17 B3 N13 -140.3(5) . . . . ?
C33 N17 B3 N15 -82.1(6) . . . . ?
C34 N17 B3 N15 94.8(6) . . . . ?
C45 N23 B4 N21 42.6(7) . . . . ?
C46 N23 B4 N21 -144.3(5) . . . . ?
C45 N23 B4 N19 -80.8(6) . . . . ?
C46 N23 B4 N19 92.4(5) . . . . ?
C41 N21 B4 N23 -91.6(6) . . . . ?
C42 N21 B4 N23 88.8(6) . . . . ?
C41 N21 B4 N19 31.8(7) . . . . ?
C42 N21 B4 N19 -147.7(5) . . . . ?
C37 N19 B4 N23 37.1(7) . . . . ?
C38 N19 B4 N23 -145.4(5) . . . . ?
C37 N19 B4 N21 -86.9(6) . . . . ?
C38 N19 B4 N21 90.6(6) . . . . ?
C26 N13 C25 N14 -0.4(7) . . . . ?
B3 N13 C25 N14 178.0(5) . . . . ?
C26 N13 C25 Cu4 -177.3(5) . . . . ?
B3 N13 C25 Cu4 1.1(9) . . . . ?
C27 N14 C25 N13 1.9(7) . . . . ?
C28 N14 C25 N13 174.8(6) . . . . ?
C27 N14 C25 Cu4 179.1(5) . . . . ?
C28 N14 C25 Cu4 -8.0(9) . . . . ?
Cu6 Cu4 C25 N13 70.4(5) . . . . ?
Cu5 Cu4 C25 N13 16.7(6) . . . . ?
Cu6 Cu4 C25 N14 -106.0(5) . . . . ?
Cu5 Cu4 C25 N14 -159.7(5) . . . . ?
C25 N13 C26 C27 -1.3(8) . . . . ?
B3 N13 C26 C27 -179.8(6) . . . . ?
N13 C26 C27 N14 2.3(9) . . . . ?
C25 N14 C27 C26 -2.7(9) . . . . ?
C28 N14 C27 C26 -175.6(7) . . . . ?
C31 N16 C29 N15 0.6(6) . . . . ?
C32 N16 C29 N15 177.0(5) . . . . ?
C31 N16 C29 Cu5 178.4(4) . . . . ?
C32 N16 C29 Cu5 -5.2(7) . . . . ?
C30 N15 C29 N16 -0.4(5) . . . . ?
B3 N15 C29 N16 178.3(5) . . . . ?
C30 N15 C29 Cu5 -178.0(4) . . . . ?
B3 N15 C29 Cu5 0.7(8) . . . . ?
Cu6 Cu5 C29 N16 -155.7(4) . . . . ?
Cu4 Cu5 C29 N16 -108.1(4) . . . . ?
Cu6 Cu5 C29 N15 21.5(5) . . . . ?
Cu4 Cu5 C29 N15 69.1(4) . . . . ?
C29 N15 C30 C31 0.1(6) . . . . ?
B3 N15 C30 C31 -178.7(5) . . . . ?
N15 C30 C31 N16 0.3(6) . . . . ?
C29 N16 C31 C30 -0.6(6) . . . . ?
C32 N16 C31 C30 -177.0(5) . . . . ?
C34 N17 C33 N18 -0.9(6) . . . . ?
B3 N17 C33 N18 176.3(5) . . . . ?
C34 N17 C33 Cu6 179.8(4) . . . . ?
B3 N17 C33 Cu6 -3.0(8) . . . . ?
C35 N18 C33 N17 1.0(6) . . . . ?
C36 N18 C33 N17 176.5(6) . . . . ?
C35 N18 C33 Cu6 -179.6(4) . . . . ?
C36 N18 C33 Cu6 -4.1(9) . . . . ?
Cu4 Cu6 C33 N17 22.4(6) . . . . ?
Cu5 Cu6 C33 N17 74.0(5) . . . . ?
Cu4 Cu6 C33 N18 -156.8(4) . . . . ?
Cu5 Cu6 C33 N18 -105.2(5) . . . . ?
C33 N17 C34 C35 0.5(7) . . . . ?
B3 N17 C34 C35 -177.0(5) . . . . ?
N17 C34 C35 N18 0.2(7) . . . . ?
C33 N18 C35 C34 -0.7(7) . . . . ?
C36 N18 C35 C34 -176.2(7) . . . . ?
C38 N19 C37 N20 1.5(5) . . . . ?
B4 N19 C37 N20 179.2(4) . . . . ?
C38 N19 C37 Cu4 -172.0(4) . . . . ?
B4 N19 C37 Cu4 5.7(8) . . . . ?
C39 N20 C37 N19 -1.0(6) . . . . ?
C40 N20 C37 N19 176.8(5) . . . . ?
C39 N20 C37 Cu4 173.4(4) . . . . ?
C40 N20 C37 Cu4 -8.8(7) . . . . ?
Cu6 Cu4 C37 N19 18.3(5) . . . . ?
Cu5 Cu4 C37 N19 70.0(4) . . . . ?
Cu6 Cu4 C37 N20 -154.3(4) . . . . ?
Cu5 Cu4 C37 N20 -102.6(4) . . . . ?
C37 N19 C38 C39 -1.5(6) . . . . ?
B4 N19 C38 C39 -179.4(5) . . . . ?
N19 C38 C39 N20 0.8(6) . . . . ?
C37 N20 C39 C38 0.1(6) . . . . ?
C40 N20 C39 C38 -177.7(5) . . . . ?
C43 N22 C41 N21 -0.5(7) . . . . ?
C44 N22 C41 N21 175.3(6) . . . . ?
C43 N22 C41 Cu5 171.5(5) . . . . ?
C44 N22 C41 Cu5 -12.7(8) . . . . ?
C42 N21 C41 N22 0.4(6) . . . . ?
B4 N21 C41 N22 -179.2(5) . . . . ?
C42 N21 C41 Cu5 -171.1(5) . . . . ?
B4 N21 C41 Cu5 9.3(9) . . . . ?
Cu6 Cu5 C41 N22 -105.2(5) . . . . ?
Cu4 Cu5 C41 N22 -151.8(4) . . . . ?
Cu6 Cu5 C41 N21 64.7(5) . . . . ?
Cu4 Cu5 C41 N21 18.1(6) . . . . ?
C41 N21 C42 C43 -0.1(8) . . . . ?
B4 N21 C42 C43 179.5(6) . . . . ?
N21 C42 C43 N22 -0.2(8) . . . . ?
C41 N22 C43 C42 0.5(8) . . . . ?
C44 N22 C43 C42 -175.3(6) . . . . ?
C46 N23 C45 N24 1.3(6) . . . . ?
B4 N23 C45 N24 175.2(5) . . . . ?
C46 N23 C45 Cu6 -175.9(4) . . . . ?
B4 N23 C45 Cu6 -2.0(8) . . . . ?
C47 N24 C45 N23 -1.0(7) . . . . ?
C48 N24 C45 N23 176.9(7) . . . . ?
C47 N24 C45 Cu6 176.2(5) . . . . ?
C48 N24 C45 Cu6 -5.8(10) . . . . ?
Cu4 Cu6 C45 N23 75.5(5) . . . . ?
Cu5 Cu6 C45 N23 23.0(6) . . . . ?
Cu4 Cu6 C45 N24 -101.1(5) . . . . ?
Cu5 Cu6 C45 N24 -153.7(5) . . . . ?
C45 N23 C46 C47 -1.0(7) . . . . ?
B4 N23 C46 C47 -175.4(5) . . . . ?
N23 C46 C47 N24 0.4(7) . . . . ?
C45 N24 C47 C46 0.4(8) . . . . ?
C48 N24 C47 C46 -177.5(7) . . . . ?
